data_7009981
loop_
_publ_author_name
'Freisinger, Eva'
'Meier, Susanne'
'Lippert, Bernhard'

_publ_section_title
;
 Hydrogen bonding patterns of N(7) platinated guanine: Watson--Crick
 and different self-pairing motifs in a tris(9-methylguanine) complex
 of PtII
;
_journal_issue 19
_journal_name_full 'Journal of the Chemical Society, Dalton Transactions'
_journal_page_first 3274
_journal_paper_doi 10.1039/b004993j
_journal_year 2000
_chemical_formula_structural 'h,t,h-[Pt(NH3)(9-MeGH-N7)3](NO3)2 * 6 H2O'
_chemical_formula_sum 'C18 H36 N18 O15 Pt'
_chemical_formula_weight 939.74
_chemical_name_systematic ?
_space_group_IT_number 14
_symmetry_cell_setting monoclinic
_symmetry_space_group_name_Hall '-P 2ybc'
_symmetry_space_group_name_H-M 'P 1 21/c 1'
_atom_sites_solution_hydrogens geom
_atom_sites_solution_primary patterson
_atom_sites_solution_secondary difmap
_audit_creation_method SHELXL
_cell_angle_alpha 90.00
_cell_angle_beta 103.55(3)
_cell_angle_gamma 90.00
_cell_formula_units_Z 4
_cell_length_a 12.669(3)
_cell_length_b 19.594(4)
_cell_length_c 14.038(3)
_cell_measurement_reflns_used 6436
_cell_measurement_temperature 293(2)
_cell_measurement_theta_max 25.78
_cell_measurement_theta_min 4.84
_cell_volume 3387.7(14)
_computing_cell_refinement 'DENZO, SCALEPACK (Otwinowski, Minor, 1997)'
_computing_data_collection 'KappaCCD (Nonius BV, Netherlands)'
_computing_data_reduction 'DENZO, SCALEPACK (Otwinowski, Minor, 1997)'
_computing_molecular_graphics 'Siemens SHELXTL-PLUS(VMS)'
_computing_publication_material SHELXL-93
_computing_structure_refinement 'SHELXL-93 (Sheldrick, 1993)'
_computing_structure_solution 'SHELXS-86 (Sheldrick, 1990)'
_diffrn_ambient_temperature 293(2)
_diffrn_detector_area_resol_mean '19 vertical, 18 horizontal'
_diffrn_measurement_device Enraf-Nonius-KappaCCD
_diffrn_measurement_method
;
720 frames via \w-rotation (\D\w\=0.5\%) and two times 22s per frame
;
_diffrn_radiation_monochromator graphite
_diffrn_radiation_source 'fine-focus sealed tube'
_diffrn_radiation_type MoK\a
_diffrn_radiation_wavelength 0.71069
_diffrn_reflns_av_R_equivalents 0.1650
_diffrn_reflns_av_sigmaI/netI 0.2265
_diffrn_reflns_limit_h_max 15
_diffrn_reflns_limit_h_min 0
_diffrn_reflns_limit_k_max 23
_diffrn_reflns_limit_k_min 0
_diffrn_reflns_limit_l_max 16
_diffrn_reflns_limit_l_min -17
_diffrn_reflns_number 6436
_diffrn_reflns_theta_max 25.78
_diffrn_reflns_theta_min 4.84
_exptl_absorpt_coefficient_mu 4.235
_exptl_absorpt_correction_T_max 0.8161
_exptl_absorpt_correction_T_min 0.6768
_exptl_absorpt_correction_type SCALEPACK
_exptl_crystal_colour colorless
_exptl_crystal_density_diffrn 1.842
_exptl_crystal_description block
_exptl_crystal_F_000 1872
_exptl_crystal_size_max 0.10
_exptl_crystal_size_mid 0.05
_exptl_crystal_size_min 0.05
_refine_diff_density_max 0.778
_refine_diff_density_min -1.261
_refine_diff_density_rms 0.164
_refine_ls_extinction_coef 0.1012(41)
_refine_ls_extinction_expression Fc^*^=kFc[1+0.001xFc^2^\l^3^/sin(2\q)]^-1/4^
_refine_ls_extinction_method SHELXL
_refine_ls_goodness_of_fit_all 1.006
_refine_ls_goodness_of_fit_obs 1.209
_refine_ls_hydrogen_treatment refU
_refine_ls_matrix_type full
_refine_ls_number_parameters 401
_refine_ls_number_reflns 6431
_refine_ls_number_restraints 0
_refine_ls_restrained_S_all 1.022
_refine_ls_restrained_S_obs 1.209
_refine_ls_R_factor_all 0.1923
_refine_ls_R_factor_obs 0.0732
_refine_ls_shift/esd_max 0.004
_refine_ls_shift/esd_mean 0.000
_refine_ls_structure_factor_coef Fsqd
_refine_ls_weighting_details 'w=1/[\s^2^(Fo^2^)+(0.0768P)^2^+0.0000P] where P=(Fo^2^+2Fc^2^)/3'
_refine_ls_weighting_scheme calc
_refine_ls_wR_factor_all 0.1818
_refine_ls_wR_factor_obs 0.1370
_reflns_number_observed 2802
_reflns_number_total 6436
_reflns_observed_criterion >2sigma(I)
_cod_data_source_file b004993j.txt
_cod_data_source_block 1a
_cod_depositor_comments
;
The following automatic conversions were performed:

'_refine_ls_weighting_scheme' value 'calc
w=1/[\s^2^(Fo^2^)+(0.0768P)^2^+0.0000P] where P=(Fo^2^+2Fc^2^)/3' was
changed to 'calc'. New tag '_refine_ls_weighting_details' was
created. The value of the new tag was set to
'w=1/[\s^2^(Fo^2^)+(0.0768P)^2^+0.0000P] where P=(Fo^2^+2Fc^2^)/3'.

Automatic conversion script
Id: cif_fix_values 3143 2015-03-26 13:38:13Z robertas 
;
_cod_original_cell_volume 3387.7(13)
_cod_original_sg_symbol_H-M P2(1)/c
_cod_database_code 7009981

loop_
_symmetry_equiv_pos_as_xyz
'x, y, z'
'-x, y+1/2, -z+1/2'
'-x, -y, -z'
'x, -y-1/2, z-1/2'

loop_
_atom_site_aniso_label
_atom_site_aniso_U_11
_atom_site_aniso_U_22
_atom_site_aniso_U_33
_atom_site_aniso_U_23
_atom_site_aniso_U_13
_atom_site_aniso_U_12
Pt1 0.0634(6) 0.0521(5) 0.0782(6) -0.0012(4) 0.0219(3) 0.0025(3)
N10 0.089(9) 0.078(8) 0.046(7) -0.005(6) 0.014(6) 0.012(7)
N1A 0.047(8) 0.066(8) 0.110(11) 0.009(7) -0.007(8) 0.005(6)
N2A 0.094(12) 0.074(9) 0.109(12) 0.011(8) -0.021(10) -0.004(8)
N3A 0.074(9) 0.064(8) 0.072(9) 0.016(6) 0.015(7) 0.003(6)
O6A 0.073(8) 0.111(10) 0.124(11) -0.003(8) 0.028(8) 0.009(7)
N7A 0.067(8) 0.063(8) 0.070(8) -0.009(6) 0.022(7) 0.003(6)
N9A 0.073(9) 0.069(9) 0.074(9) -0.011(6) 0.028(7) 0.003(7)
C9A 0.076(12) 0.118(16) 0.077(12) -0.008(10) 0.037(10) 0.004(10)
N1C 0.060(9) 0.071(8) 0.069(8) -0.010(6) 0.005(7) -0.008(6)
N2C 0.127(14) 0.066(9) 0.122(13) 0.023(8) 0.035(11) -0.023(9)
N3C 0.082(10) 0.060(8) 0.079(9) 0.002(7) 0.013(7) -0.008(7)
O6C 0.079(8) 0.079(8) 0.128(10) 0.011(7) 0.043(7) 0.008(6)
N7C 0.057(8) 0.051(7) 0.097(10) -0.013(6) 0.022(7) -0.005(6)
N9C 0.069(9) 0.044(7) 0.096(10) 0.001(6) 0.010(8) 0.009(6)
C9C 0.074(12) 0.047(9) 0.158(18) -0.004(10) 0.021(12) 0.024(8)
N1B 0.057(8) 0.058(8) 0.088(9) 0.014(6) 0.021(7) -0.001(6)
N2B 0.078(10) 0.041(7) 0.112(11) -0.003(7) 0.021(8) 0.001(6)
O6B 0.065(7) 0.057(6) 0.091(8) -0.007(5) 0.033(6) -0.006(5)
N7B 0.044(7) 0.075(8) 0.039(6) 0.014(5) 0.014(5) 0.035(6)
N9B 0.053(8) 0.053(7) 0.090(9) 0.004(6) 0.011(7) -0.005(6)
C9B 0.057(11) 0.073(11) 0.130(16) 0.014(10) 0.024(10) -0.022(9)
N30 0.101(16) 0.098(14) 0.091(11) -0.001(10) 0.021(11) 0.006(13)
O31 0.102(12) 0.107(11) 0.200(17) 0.012(11) 0.052(11) -0.011(9)
O32 0.101(11) 0.087(10) 0.184(15) 0.000(9) 0.055(10) -0.005(8)
O33 0.056(9) 0.142(14) 0.259(22) -0.030(12) 0.053(12) -0.007(9)
N20 0.063(13) 0.153(19) 0.094(12) 0.003(12) 0.022(10) 0.024(13)
O21 0.090(13) 0.229(20) 0.179(17) 0.051(13) 0.062(12) 0.039(12)
O22 0.106(12) 0.162(15) 0.123(12) -0.009(10) 0.046(9) 0.028(10)
O23 0.121(15) 0.120(14) 0.268(25) 0.033(14) 0.037(15) 0.017(11)
O1W 0.057(7) 0.079(8) 0.159(11) -0.010(7) 0.031(7) -0.010(6)
O2W 0.152(13) 0.083(8) 0.140(12) -0.011(8) 0.058(10) 0.004(8)
O3W 0.135(12) 0.105(10) 0.134(11) 0.008(8) 0.061(9) 0.018(8)
O4W 0.091(15) 0.066(12) 0.148(19) 0.018(12) 0.017(14) -0.017(11)
O5W 0.212(21) 0.162(17) 0.225(21) -0.015(14) 0.067(17) 0.016(15)
O6W 0.170(17) 0.134(14) 0.276(24) 0.034(14) 0.098(16) 0.005(12)

loop_
_atom_site_label
_atom_site_type_symbol
_atom_site_fract_x
_atom_site_fract_y
_atom_site_fract_z
_atom_site_U_iso_or_equiv
_atom_site_thermal_displace_type
_atom_site_occupancy
_atom_site_calc_flag
_atom_site_refinement_flags
_atom_site_disorder_group
Pt1 Pt 0.71585(5) 0.48236(3) 0.60709(5) 0.0637(5) Uani 1 d . .
N10 N 0.6928(11) 0.4866(6) 0.4564(8) 0.071(3) Uani 1 d . .
H10A H 0.6312(52) 0.4654(57) 0.4283(8) 0.123(20) Uiso 1 calc R .
H10B H 0.7481(51) 0.4663(58) 0.4389(11) 0.123(20) Uiso 1 calc R .
H10C H 0.6891(106) 0.5300(6) 0.4372(12) 0.123(20) Uiso 1 calc R .
N1A N 0.9888(10) 0.4190(6) 0.9075(11) 0.079(4) Uani 1 d . .
H1A H 1.0542(10) 0.4060(6) 0.9096(11) 0.105(23) Uiso 1 calc R .
C2A C 0.9553(15) 0.4193(8) 0.9936(13) 0.074(4) Uiso 1 d . .
N2A N 1.0263(12) 0.3986(6) 1.0760(11) 0.100(5) Uani 1 d . .
H2A1 H 1.0065(12) 0.3967(6) 1.1305(11) 0.105(23) Uiso 1 calc R .
H2A2 H 1.0913(12) 0.3872(6) 1.0740(11) 0.105(23) Uiso 1 calc R .
N3A N 0.8551(11) 0.4366(6) 0.9996(9) 0.070(3) Uani 1 d . .
C4A C 0.7948(13) 0.4529(8) 0.9136(11) 0.060(4) Uiso 1 d . .
C5A C 0.8224(13) 0.4558(8) 0.8241(11) 0.066(4) Uiso 1 d . .
C6A C 0.9271(14) 0.4374(8) 0.8212(13) 0.072(4) Uiso 1 d . .
O6A O 0.9644(9) 0.4390(6) 0.7452(10) 0.102(4) Uani 1 d . .
N7A N 0.7327(10) 0.4767(6) 0.7515(9) 0.066(3) Uani 1 d . .
C8A C 0.6512(14) 0.4837(7) 0.7974(11) 0.066(4) Uiso 1 d . .
H8A H 0.5799(14) 0.4946(7) 0.7668(11) 0.050(20) Uiso 1 calc R .
N9A N 0.6888(11) 0.4724(6) 0.8957(9) 0.071(3) Uani 1 d . .
C9A C 0.6176(14) 0.4709(9) 0.9642(12) 0.087(5) Uani 1 d . .
H9A1 H 0.6245(63) 0.4276(21) 0.9971(55) 0.123(20) Uiso 1 calc R .
H9A2 H 0.5437(16) 0.4774(52) 0.9288(15) 0.123(20) Uiso 1 calc R .
H9A3 H 0.6380(54) 0.5067(33) 1.0116(46) 0.123(20) Uiso 1 calc R .
N1C N 0.4488(10) 0.2932(6) 0.6085(8) 0.069(3) Uani 1 d . .
H1C H 0.3818(10) 0.2976(6) 0.6105(8) 0.105(23) Uiso 1 calc R .
C2C C 0.4878(15) 0.2280(8) 0.6045(12) 0.070(4) Uiso 1 d . .
N2C N 0.4131(13) 0.1774(7) 0.6047(10) 0.104(5) Uani 1 d . .
H2C1 H 0.4320(13) 0.1353(7) 0.6040(10) 0.105(23) Uiso 1 calc R .
H2C2 H 0.3474(13) 0.1877(7) 0.6056(10) 0.105(23) Uiso 1 calc R .
N3C N 0.5889(11) 0.2144(6) 0.6031(9) 0.074(4) Uani 1 d . .
C4C C 0.6457(13) 0.2723(7) 0.6015(11) 0.062(4) Uiso 1 d . .
C5C C 0.6131(13) 0.3385(7) 0.6004(10) 0.063(4) Uiso 1 d . .
C6C C 0.5097(13) 0.3535(8) 0.6095(11) 0.066(4) Uiso 1 d . .
O6C O 0.4638(9) 0.4079(6) 0.6169(9) 0.092(4) Uani 1 d . .
N7C N 0.6995(10) 0.3802(6) 0.6002(9) 0.068(3) Uani 1 d . .
C8C C 0.7840(15) 0.3391(8) 0.5997(11) 0.074(4) Uiso 1 d . .
H8C H 0.8536(15) 0.3537(8) 0.5987(11) 0.050(20) Uiso 1 calc R .
N9C N 0.7520(10) 0.2723(6) 0.6007(9) 0.071(4) Uani 1 d . .
C9C C 0.8279(14) 0.2134(7) 0.6009(15) 0.094(6) Uani 1 d . .
H9C1 H 0.8406(71) 0.1904(34) 0.6629(32) 0.123(20) Uiso 1 calc R .
H9C2 H 0.8955(35) 0.2301(9) 0.5903(82) 0.123(20) Uiso 1 calc R .
H9C3 H 0.7961(42) 0.1822(29) 0.5495(52) 0.123(20) Uiso 1 calc R .
N1B N 0.5348(10) 0.7078(6) 0.6395(9) 0.067(3) Uani 1 d . .
H1B H 0.4683(10) 0.7135(6) 0.6423(9) 0.105(23) Uiso 1 calc R .
C2B C 0.5995(13) 0.7656(7) 0.6425(10) 0.061(4) Uiso 1 d . .
N2B N 0.5532(10) 0.8244(6) 0.6523(9) 0.077(4) Uani 1 d . .
H2C3 H 0.5893(10) 0.8617(6) 0.6539(9) 0.105(23) Uiso 1 calc R .
H2C4 H 0.4868(10) 0.8256(6) 0.6571(9) 0.105(23) Uiso 1 calc R .
N3B N 0.6999(10) 0.7627(6) 0.6351(8) 0.061(3) Uiso 1 d . .
C4B C 0.7358(12) 0.6987(7) 0.6277(10) 0.061(4) Uiso 1 d . .
C5B C 0.6790(12) 0.6374(7) 0.6264(10) 0.059(4) Uiso 1 d . .
C6B C 0.5716(13) 0.6410(8) 0.6322(11) 0.063(4) Uiso 1 d . .
O6B O 0.5063(8) 0.5933(5) 0.6402(7) 0.069(3) Uani 1 d . .
N7B N 0.7381(8) 0.5769(6) 0.6142(7) 0.052(3) Uani 1 d . .
C8B C 0.8374(14) 0.6096(8) 0.6127(10) 0.068(4) Uiso 1 d . .
H8B H 0.8977(14) 0.5851(8) 0.6049(10) 0.050(20) Uiso 1 calc R .
N9B N 0.8400(10) 0.6793(6) 0.6234(9) 0.066(3) Uani 1 d . .
C9B C 0.9318(13) 0.7256(8) 0.6271(13) 0.086(5) Uani 1 d . .
H9C4 H 0.9353(54) 0.7582(35) 0.6787(52) 0.123(20) Uiso 1 calc R .
H9C5 H 0.9222(46) 0.7491(42) 0.5656(30) 0.123(20) Uiso 1 calc R .
H9C6 H 0.9980(16) 0.6997(10) 0.6392(81) 0.123(20) Uiso 1 calc R .
N30 N 0.7301(18) 0.2695(10) 0.8487(12) 0.097(5) Uani 1 d . .
O31 O 0.6723(13) 0.3211(8) 0.8454(13) 0.133(5) Uani 1 d . .
O32 O 0.6863(12) 0.2128(7) 0.8536(12) 0.120(5) Uani 1 d . .
O33 O 0.8245(13) 0.2723(8) 0.8475(15) 0.150(7) Uani 1 d . .
N20 N 0.1671(16) 0.2434(14) 0.1280(12) 0.103(5) Uani 1 d . .
O21 O 0.0783(14) 0.2287(10) 0.1422(13) 0.161(7) Uani 1 d . .
O22 O 0.2241(13) 0.1933(10) 0.1118(10) 0.127(5) Uani 1 d . .
O23 O 0.2065(16) 0.3006(11) 0.1305(16) 0.171(9) Uani 1 d . .
O1W O 0.2099(9) 0.1121(5) 0.4290(10) 0.097(4) Uani 1 d . .
O2W O 0.3145(12) 0.0469(7) 0.2982(10) 0.121(5) Uani 1 d . .
O3W O 0.5961(12) 0.0782(6) 0.7017(10) 0.120(5) Uani 1 d . .
O4W O 0.9162(17) 0.0696(9) 0.7332(17) 0.103(7) Uani 0.60 d P 1
O4WA O 0.8590(23) 0.0269(14) 0.6878(20) 0.072(7) Uiso 0.40 d P 2
O5W O 0.1351(18) 0.0747(9) 0.1429(16) 0.197(8) Uani 1 d . .
O6W O 0.8416(17) 0.1066(9) 0.8862(16) 0.186(8) Uani 1 d . .

loop_
_atom_type_symbol
_atom_type_description
_atom_type_scat_dispersion_real
_atom_type_scat_dispersion_imag
_atom_type_scat_source
C C 0.0033 0.0016 'International Tables Vol C Tables 4.2.6.8 and 6.1.1.4'
H H 0.0000 0.0000 'International Tables Vol C Tables 4.2.6.8 and 6.1.1.4'
N N 0.0061 0.0033 'International Tables Vol C Tables 4.2.6.8 and 6.1.1.4'
O O 0.0106 0.0060 'International Tables Vol C Tables 4.2.6.8 and 6.1.1.4'
Pt Pt -1.7033 8.3905 'International Tables Vol C Tables 4.2.6.8 and 6.1.1.4'

loop_
_geom_angle_atom_site_label_1
_geom_angle_atom_site_label_2
_geom_angle_atom_site_label_3
_geom_angle
_geom_angle_site_symmetry_1
_geom_angle_site_symmetry_3
_geom_angle_publ_flag
N7B Pt1 N7A 91.3(4) . . ?
N7B Pt1 N7C 177.3(5) . . ?
N7A Pt1 N7C 88.8(5) . . ?
N7B Pt1 N10 89.9(4) . . ?
N7A Pt1 N10 177.9(5) . . ?
N7C Pt1 N10 90.2(5) . . ?
Pt1 N10 H10A 109.5(4) . . ?
Pt1 N10 H10B 109.5(4) . . ?
H10A N10 H10B 109.5 . . ?
Pt1 N10 H10C 109.5(3) . . ?
H10A N10 H10C 109.5 . . ?
H10B N10 H10C 109.5 . . ?
C6A N1A C2A 124.4(15) . . ?
C6A N1A H1A 117.8(10) . . ?
C2A N1A H1A 117.8(9) . . ?
N3A C2A N2A 118.3(17) . . ?
N3A C2A N1A 123.5(16) . . ?
N2A C2A N1A 118.2(17) . . ?
C2A N2A H2A1 120.0(11) . . ?
C2A N2A H2A2 120.0(11) . . ?
H2A1 N2A H2A2 120.0 . . ?
C4A N3A C2A 111.2(14) . . ?
N3A C4A N9A 125.2(14) . . ?
N3A C4A C5A 129.2(16) . . ?
N9A C4A C5A 105.6(13) . . ?
C4A C5A C6A 117.6(15) . . ?
C4A C5A N7A 109.8(14) . . ?
C6A C5A N7A 132.5(15) . . ?
O6A C6A N1A 121.3(17) . . ?
O6A C6A C5A 124.6(16) . . ?
N1A C6A C5A 114.1(16) . . ?
C8A N7A C5A 105.4(12) . . ?
C8A N7A Pt1 124.7(10) . . ?
C5A N7A Pt1 129.3(10) . . ?
N7A C8A N9A 109.9(14) . . ?
N7A C8A H8A 125.0(9) . . ?
N9A C8A H8A 125.0(9) . . ?
C4A N9A C8A 109.1(13) . . ?
C4A N9A C9A 127.3(14) . . ?
C8A N9A C9A 122.9(14) . . ?
N9A C9A H9A1 109.5(8) . . ?
N9A C9A H9A2 109.5(9) . . ?
H9A1 C9A H9A2 109.5 . . ?
N9A C9A H9A3 109.5(8) . . ?
H9A1 C9A H9A3 109.5 . . ?
H9A2 C9A H9A3 109.5 . . ?
C2C N1C C6C 125.3(15) . . ?
C2C N1C H1C 117.3(9) . . ?
C6C N1C H1C 117.3(9) . . ?
N3C C2C N2C 121.9(16) . . ?
N3C C2C N1C 123.4(15) . . ?
N2C C2C N1C 114.7(16) . . ?
C2C N2C H2C1 120.0(11) . . ?
C2C N2C H2C2 120.0(11) . . ?
H2C1 N2C H2C2 120.0 . . ?
C2C N3C C4C 110.8(14) . . ?
N3C C4C N9C 122.6(14) . . ?
N3C C4C C5C 129.9(16) . . ?
N9C C4C C5C 107.5(13) . . ?
C4C C5C N7C 109.2(14) . . ?
C4C C5C C6C 119.7(15) . . ?
N7C C5C C6C 130.7(14) . . ?
O6C C6C C5C 132.1(16) . . ?
O6C C6C N1C 117.3(15) . . ?
C5C C6C N1C 110.5(14) . . ?
C8C N7C C5C 106.4(13) . . ?
C8C N7C Pt1 121.6(11) . . ?
C5C N7C Pt1 131.9(10) . . ?
N7C C8C N9C 109.5(15) . . ?
N7C C8C H8C 125.2(9) . . ?
N9C C8C H8C 125.2(9) . . ?
C4C N9C C8C 107.4(13) . . ?
C4C N9C C9C 129.8(13) . . ?
C8C N9C C9C 122.8(14) . . ?
N9C C9C H9C1 109.5(9) . . ?
N9C C9C H9C2 109.5(9) . . ?
H9C1 C9C H9C2 109.5 . . ?
N9C C9C H9C3 109.5(9) . . ?
H9C1 C9C H9C3 109.5 . . ?
H9C2 C9C H9C3 109.5 . . ?
C2B N1B C6B 124.0(14) . . ?
C2B N1B H1B 118.0(8) . . ?
C6B N1B H1B 118.0(8) . . ?
N3B C2B N2B 121.0(14) . . ?
N3B C2B N1B 122.8(14) . . ?
N2B C2B N1B 116.2(14) . . ?
C2B N2B H2C3 120.0(9) . . ?
C2B N2B H2C4 120.0(9) . . ?
H2C3 N2B H2C4 120.0 . . ?
C2B N3B C4B 113.7(13) . . ?
N3B C4B N9B 126.9(13) . . ?
N3B C4B C5B 128.2(15) . . ?
N9B C4B C5B 104.9(13) . . ?
C6B C5B C4B 117.7(14) . . ?
C6B C5B N7B 126.7(14) . . ?
C4B C5B N7B 115.4(14) . . ?
O6B C6B C5B 129.6(14) . . ?
O6B C6B N1B 116.5(14) . . ?
C5B C6B N1B 113.6(14) . . ?
C8B N7B C5B 96.8(12) . . ?
C8B N7B Pt1 124.8(9) . . ?
C5B N7B Pt1 138.4(10) . . ?
N9B C8B N7B 116.6(14) . . ?
N9B C8B H8B 121.7(8) . . ?
N7B C8B H8B 121.7(8) . . ?
C8B N9B C4B 106.1(12) . . ?
C8B N9B C9B 128.1(13) . . ?
C4B N9B C9B 125.7(12) . . ?
N9B C9B H9C4 109.5(9) . . ?
N9B C9B H9C5 109.5(8) . . ?
H9C4 C9B H9C5 109.5 . . ?
N9B C9B H9C6 109.5(8) . . ?
H9C4 C9B H9C6 109.5 . . ?
H9C5 C9B H9C6 109.5 . . ?
O33 N30 O31 122.8(20) . . ?
O33 N30 O32 119.8(20) . . ?
O31 N30 O32 117.3(21) . . ?
O23 N20 O21 126.6(24) . . ?
O23 N20 O22 117.9(21) . . ?
O21 N20 O22 115.5(25) . . ?

loop_
_geom_bond_atom_site_label_1
_geom_bond_atom_site_label_2
_geom_bond_distance
_geom_bond_site_symmetry_2
_geom_bond_publ_flag
Pt1 N7B 1.872(13) . ?
Pt1 N7A 1.992(12) . ?
Pt1 N7C 2.012(12) . ?
Pt1 N10 2.068(11) . ?
N10 H10A 0.89 . ?
N10 H10B 0.89 . ?
N10 H10C 0.89 . ?
N1A C6A 1.33(2) . ?
N1A C2A 1.37(2) . ?
N1A H1A 0.86 . ?
C2A N3A 1.34(2) . ?
C2A N2A 1.35(2) . ?
N2A H2A1 0.86 . ?
N2A H2A2 0.86 . ?
N3A C4A 1.31(2) . ?
C4A N9A 1.36(2) . ?
C4A C5A 1.38(2) . ?
C5A C6A 1.38(2) . ?
C5A N7A 1.40(2) . ?
C6A O6A 1.26(2) . ?
N7A C8A 1.35(2) . ?
C8A N9A 1.37(2) . ?
C8A H8A 0.93 . ?
N9A C9A 1.46(2) . ?
C9A H9A1 0.96 . ?
C9A H9A2 0.96 . ?
C9A H9A3 0.96 . ?
N1C C2C 1.38(2) . ?
N1C C6C 1.41(2) . ?
N1C H1C 0.86 . ?
C2C N3C 1.31(2) . ?
C2C N2C 1.37(2) . ?
N2C H2C1 0.86 . ?
N2C H2C2 0.86 . ?
N3C C4C 1.35(2) . ?
C4C N9C 1.35(2) . ?
C4C C5C 1.36(2) . ?
C5C N7C 1.37(2) . ?
C5C C6C 1.38(2) . ?
C6C O6C 1.23(2) . ?
N7C C8C 1.34(2) . ?
C8C N9C 1.37(2) . ?
C8C H8C 0.93 . ?
N9C C9C 1.50(2) . ?
C9C H9C1 0.96 . ?
C9C H9C2 0.96 . ?
C9C H9C3 0.96 . ?
N1B C2B 1.39(2) . ?
N1B C6B 1.40(2) . ?
N1B H1B 0.86 . ?
C2B N3B 1.30(2) . ?
C2B N2B 1.31(2) . ?
N2B H2C3 0.86 . ?
N2B H2C4 0.86 . ?
N3B C4B 1.35(2) . ?
C4B N9B 1.39(2) . ?
C4B C5B 1.40(2) . ?
C5B C6B 1.38(2) . ?
C5B N7B 1.43(2) . ?
C6B O6B 1.27(2) . ?
N7B C8B 1.42(2) . ?
C8B N9B 1.37(2) . ?
C8B H8B 0.93 . ?
N9B C9B 1.47(2) . ?
C9B H9C4 0.96 . ?
C9B H9C5 0.96 . ?
C9B H9C6 0.96 . ?
N30 O33 1.20(2) . ?
N30 O31 1.24(2) . ?
N30 O32 1.25(2) . ?
N20 O23 1.22(2) . ?
N20 O21 1.22(2) . ?
N20 O22 1.27(2) . ?

loop_
_geom_torsion_atom_site_label_1
_geom_torsion_atom_site_label_2
_geom_torsion_atom_site_label_3
_geom_torsion_atom_site_label_4
_geom_torsion
_geom_torsion_site_symmetry_1
_geom_torsion_site_symmetry_2
_geom_torsion_site_symmetry_3
_geom_torsion_site_symmetry_4
_geom_torsion_publ_flag
C6A N1A C2A N3A 1.9(24) . . . . ?
C6A N1A C2A N2A 179.3(13) . . . . ?
N2A C2A N3A C4A -177.5(13) . . . . ?
N1A C2A N3A C4A -0.1(22) . . . . ?
C2A N3A C4A N9A 179.7(14) . . . . ?
C2A N3A C4A C5A -1.9(23) . . . . ?
N3A C4A C5A C6A 2.0(25) . . . . ?
N9A C4A C5A C6A -179.3(13) . . . . ?
N3A C4A C5A N7A -179.1(14) . . . . ?
N9A C4A C5A N7A -0.5(16) . . . . ?
C2A N1A C6A O6A 176.7(15) . . . . ?
C2A N1A C6A C5A -1.7(22) . . . . ?
C4A C5A C6A O6A -178.4(15) . . . . ?
N7A C5A C6A O6A 3.1(29) . . . . ?
C4A C5A C6A N1A -0.1(21) . . . . ?
N7A C5A C6A N1A -178.6(14) . . . . ?
C4A C5A N7A C8A -2.1(16) . . . . ?
C6A C5A N7A C8A 176.4(17) . . . . ?
C4A C5A N7A Pt1 -173.6(10) . . . . ?
C6A C5A N7A Pt1 4.9(25) . . . . ?
N7B Pt1 N7A C8A 88.9(11) . . . . ?
N7C Pt1 N7A C8A -93.8(12) . . . . ?
N10 Pt1 N7A C8A -34.4(134) . . . . ?
N7B Pt1 N7A C5A -101.1(12) . . . . ?
N7C Pt1 N7A C5A 76.2(12) . . . . ?
N10 Pt1 N7A C5A 135.6(125) . . . . ?
C5A N7A C8A N9A 3.9(15) . . . . ?
Pt1 N7A C8A N9A 175.9(9) . . . . ?
N3A C4A N9A C8A -178.4(14) . . . . ?
C5A C4A N9A C8A 2.9(16) . . . . ?
N3A C4A N9A C9A -8.4(24) . . . . ?
C5A C4A N9A C9A 172.8(14) . . . . ?
N7A C8A N9A C4A -4.4(16) . . . . ?
N7A C8A N9A C9A -174.9(12) . . . . ?
C6C N1C C2C N3C 1.4(23) . . . . ?
C6C N1C C2C N2C 179.7(13) . . . . ?
N2C C2C N3C C4C 179.0(14) . . . . ?
N1C C2C N3C C4C -2.9(21) . . . . ?
C2C N3C C4C N9C 179.5(14) . . . . ?
C2C N3C C4C C5C -0.6(22) . . . . ?
N3C C4C C5C N7C 179.2(15) . . . . ?
N9C C4C C5C N7C -0.8(17) . . . . ?
N3C C4C C5C C6C 5.7(24) . . . . ?
N9C C4C C5C C6C -174.4(14) . . . . ?
C4C C5C C6C O6C 174.6(16) . . . . ?
N7C C5C C6C O6C 2.7(30) . . . . ?
C4C C5C C6C N1C -6.3(20) . . . . ?
N7C C5C C6C N1C -178.2(14) . . . . ?
C2C N1C C6C O6C -177.4(14) . . . . ?
C2C N1C C6C C5C 3.4(20) . . . . ?
C4C C5C N7C C8C 1.0(17) . . . . ?
C6C C5C N7C C8C 173.5(16) . . . . ?
C4C C5C N7C Pt1 -175.7(10) . . . . ?
C6C C5C N7C Pt1 -3.1(25) . . . . ?
N7B Pt1 N7C C8C -5.3(106) . . . . ?
N7A Pt1 N7C C8C -95.9(12) . . . . ?
N10 Pt1 N7C C8C 85.9(12) . . . . ?
N7B Pt1 N7C C5C 170.9(91) . . . . ?
N7A Pt1 N7C C5C 80.2(14) . . . . ?
N10 Pt1 N7C C5C -97.9(14) . . . . ?
C5C N7C C8C N9C -0.7(17) . . . . ?
Pt1 N7C C8C N9C 176.3(9) . . . . ?
N3C C4C N9C C8C -179.7(13) . . . . ?
C5C C4C N9C C8C 0.4(16) . . . . ?
N3C C4C N9C C9C 0.3(25) . . . . ?
C5C C4C N9C C9C -179.6(15) . . . . ?
N7C C8C N9C C4C 0.2(17) . . . . ?
N7C C8C N9C C9C -179.8(14) . . . . ?
C6B N1B C2B N3B 2.6(22) . . . . ?
C6B N1B C2B N2B -178.1(13) . . . . ?
N2B C2B N3B C4B 178.6(13) . . . . ?
N1B C2B N3B C4B -2.1(19) . . . . ?
C2B N3B C4B N9B -176.8(14) . . . . ?
C2B N3B C4B C5B 0.5(20) . . . . ?
N3B C4B C5B C6B 0.8(22) . . . . ?
N9B C4B C5B C6B 178.5(12) . . . . ?
N3B C4B C5B N7B 177.9(12) . . . . ?
N9B C4B C5B N7B -4.4(16) . . . . ?
C4B C5B C6B O6B -173.8(14) . . . . ?
N7B C5B C6B O6B 9.5(25) . . . . ?
C4B C5B C6B N1B -0.5(19) . . . . ?
N7B C5B C6B N1B -177.2(12) . . . . ?
C2B N1B C6B O6B 173.2(13) . . . . ?
C2B N1B C6B C5B -1.1(20) . . . . ?
C6B C5B N7B C8B 179.1(14) . . . . ?
C4B C5B N7B C8B 2.3(14) . . . . ?
C6B C5B N7B Pt1 -3.8(22) . . . . ?
C4B C5B N7B Pt1 179.4(9) . . . . ?
N7A Pt1 N7B C8B 100.1(10) . . . . ?
N7C Pt1 N7B C8B 9.5(103) . . . . ?
N10 Pt1 N7B C8B -81.6(11) . . . . ?
N7A Pt1 N7B C5B -76.3(13) . . . . ?
N7C Pt1 N7B C5B -166.9(94) . . . . ?
N10 Pt1 N7B C5B 101.9(13) . . . . ?
C5B N7B C8B N9B 0.7(14) . . . . ?
Pt1 N7B C8B N9B -177.0(9) . . . . ?
N7B C8B N9B C4B -3.3(16) . . . . ?
N7B C8B N9B C9B 178.3(14) . . . . ?
N3B C4B N9B C8B -177.9(13) . . . . ?
C5B C4B N9B C8B 4.3(14) . . . . ?
N3B C4B N9B C9B 0.5(23) . . . . ?
C5B C4B N9B C9B -177.3(14) . . . . ?
